data_7712140
loop_
_publ_author_name
'Osawa, Masahisa'
'Soma, Sakie'
'Kobayashi, Hiroyuki'
'Tanaka, Yuya'
'Hoshino, Mikio'

_publ_section_title
;
 Near-white light emission from single crystals of cationic dinuclear
 gold(I) complexes with bridged diphosphine ligands.
;
_journal_name_full 'Dalton transactions (Cambridge, England : 2003)'
_journal_paper_doi 10.1039/d2dt03785h
_journal_year 2023
_chemical_formula_moiety 'C46 H54 Au2 N2 P2, 2(B F4), H2 O'
_chemical_formula_sum 'C46 H56 Au2 B2 F8 N2 O P2'
_chemical_formula_weight 1282.42
_space_group_crystal_system orthorhombic
_space_group_IT_number 43
_space_group_name_Hall 'F 2 -2d'
_space_group_name_H-M_alt 'F d d 2'
_atom_sites_solution_hydrogens mixed
_audit_creation_date 2020-09-15
_audit_creation_method
;
Olex2 1.2
(compiled May 18 2018 14:05:52 for OlexSys, GUI svn.r5506)
;
_audit_update_record
;
2022-11-19 deposited with the CCDC.	2022-12-26 downloaded from the CCDC.
;
_cell_angle_alpha 90
_cell_angle_beta 90
_cell_angle_gamma 90
_cell_formula_units_Z 8
_cell_length_a 28.1116(8)
_cell_length_b 23.6525(7)
_cell_length_c 14.2329(5)
_cell_measurement_reflns_used 12087
_cell_measurement_temperature 93(2)
_cell_measurement_theta_max 74.8540
_cell_measurement_theta_min 3.6730
_cell_volume 9463.6(5)
_computing_cell_refinement 'CrysAlisPro 1.171.40.68a (Rigaku OD, 2019)'
_computing_data_collection 'CrysAlisPro 1.171.40.68a (Rigaku OD, 2019)'
_computing_data_reduction 'CrysAlisPro 1.171.40.68a (Rigaku OD, 2019)'
_computing_molecular_graphics 'Olex2 (Dolomanov et al., 2009)'
_computing_publication_material 'Olex2 (Dolomanov et al., 2009)'
_computing_structure_refinement 'ShelXL (Sheldrick, 2015)'
_computing_structure_solution 'SHELXT 2018/2 (Sheldrick, 2018)'
_diffrn_ambient_temperature 93(2)
_diffrn_detector 'Hybrid Pixel Array Detector'
_diffrn_detector_area_resol_mean 10.0000
_diffrn_detector_type HyPix
_diffrn_measured_fraction_theta_full 1.000
_diffrn_measured_fraction_theta_max 0.972
_diffrn_measurement_details
;
List of Runs (angles in degrees, time in seconds):

  # Type    Start    End  Width  t~exp~   \w     \q     \k     \f   Frames
#--------------------------------------------------------------------------
  1  \w     13.00 116.00   0.50    0.05    --   42.05  77.00  30.00  206
  2  \w     32.00 138.00   0.50    0.15    --  106.13 -84.00  48.00  212
  3  \w     33.00 112.00   0.50    0.15    --  106.13-125.00 -90.00  158
  4  \w     32.00  73.00   0.50    0.15    --  106.13 -61.00-150.00   82
  5  \w     32.00  73.00   0.50    0.15    --  106.13 -61.00-120.00   82
  6  \w     20.00  72.00   0.50    0.05    --   42.05  57.00 150.00  104
  7  \w    -24.00  39.00   0.50    0.05    --  -42.05  19.00  90.00  126
  8  \w    -24.00  39.00   0.50    0.05    --  -42.05  19.00 150.00  126
  9  \w    -69.00 -28.00   0.50    0.15    -- -102.00  61.00 120.00   82
 10  \w    -69.00 -28.00   0.50    0.15    -- -102.00  61.00-120.00   82
 11  \w   -108.00 -26.00   0.50    0.15    -- -102.00 110.00-107.00  164
 12  \w    -88.00  -2.00   0.50    0.05    --  -42.05 110.00-107.00  172
 13  \w   -175.00 -79.00   0.50    0.15    -- -102.00 -41.00-120.00  192
;
_diffrn_measurement_device 'four-circle diffractometer'
_diffrn_measurement_device_type 'XtaLAB Synergy R, DW system, HyPix'
_diffrn_measurement_method '\w scans'
_diffrn_orient_matrix_type 'CrysAlisPro convention (1999,Acta A55,543-557)'
_diffrn_orient_matrix_UB_11 -0.0152412000
_diffrn_orient_matrix_UB_12 -0.0244864000
_diffrn_orient_matrix_UB_13 0.0956543000
_diffrn_orient_matrix_UB_21 0.0456934000
_diffrn_orient_matrix_UB_22 0.0235478000
_diffrn_orient_matrix_UB_23 0.0451248000
_diffrn_orient_matrix_UB_31 -0.0261068000
_diffrn_orient_matrix_UB_32 0.0555660000
_diffrn_orient_matrix_UB_33 0.0232054000
_diffrn_radiation_monochromator mirror
_diffrn_radiation_probe x-ray
_diffrn_radiation_type CuK\a
_diffrn_radiation_wavelength 1.54184
_diffrn_reflns_av_R_equivalents 0.0268
_diffrn_reflns_av_unetI/netI 0.0230
_diffrn_reflns_Laue_measured_fraction_full 1.000
_diffrn_reflns_Laue_measured_fraction_max 0.972
_diffrn_reflns_limit_h_max 34
_diffrn_reflns_limit_h_min -34
_diffrn_reflns_limit_k_max 29
_diffrn_reflns_limit_k_min -21
_diffrn_reflns_limit_l_max 17
_diffrn_reflns_limit_l_min -17
_diffrn_reflns_number 11981
_diffrn_reflns_point_group_measured_fraction_full 0.924
_diffrn_reflns_point_group_measured_fraction_max 0.874
_diffrn_reflns_theta_full 67.684
_diffrn_reflns_theta_max 74.828
_diffrn_reflns_theta_min 3.951
_diffrn_source 'Rotating-anode X-ray tube'
_diffrn_source_type 'Rigaku (Cu) X-ray Source'
_exptl_absorpt_coefficient_mu 12.718
_exptl_absorpt_correction_T_max 0.101
_exptl_absorpt_correction_T_min 0.090
_exptl_absorpt_correction_type multi-scan
_exptl_absorpt_process_details
;
CrysAlisPro 1.171.40.68a (Rigaku Oxford Diffraction, 2019)
Empirical absorption correction using spherical harmonics,
 implemented in SCALE3 ABSPACK scaling algorithm.
;
_exptl_crystal_colour colourless
_exptl_crystal_colour_primary colourless
_exptl_crystal_density_diffrn 1.800
_exptl_crystal_description irregular
_exptl_crystal_F_000 4992
_exptl_crystal_size_max 0.25
_exptl_crystal_size_mid 0.2
_exptl_crystal_size_min 0.18
_refine_diff_density_max 1.068
_refine_diff_density_min -1.062
_refine_diff_density_rms 0.122
_refine_ls_abs_structure_details
;
 Flack x determined using 1744 quotients [(I+)-(I-)]/[(I+)+(I-)]
 (Parsons, Flack and Wagner, Acta Cryst. B69 (2013) 249-259).
;
_refine_ls_abs_structure_Flack -0.009(8)
_refine_ls_extinction_method none
_refine_ls_goodness_of_fit_ref 1.073
_refine_ls_hydrogen_treatment mixed
_refine_ls_matrix_type full
_refine_ls_number_parameters 294
_refine_ls_number_reflns 4860
_refine_ls_number_restraints 424
_refine_ls_restrained_S_all 1.047
_refine_ls_R_factor_all 0.0239
_refine_ls_R_factor_gt 0.0238
_refine_ls_shift/su_max 0.004
_refine_ls_shift/su_mean 0.000
_refine_ls_structure_factor_coef Fsqd
_refine_ls_weighting_details 'w=1/[\s^2^(Fo^2^)+(0.0388P)^2^+77.5245P] where P=(Fo^2^+2Fc^2^)/3'
_refine_ls_weighting_scheme calc
_refine_ls_wR_factor_gt 0.0616
_refine_ls_wR_factor_ref 0.0617
_reflns_Friedel_coverage 0.727
_reflns_Friedel_fraction_full 0.842
_reflns_Friedel_fraction_max 0.768
_reflns_number_gt 4242
_reflns_number_total 4860
_reflns_threshold_expression 'I > 2\s(I)'
_cod_data_source_file d2dt03785h2.cif
_cod_data_source_block olex2_20200904_osawa_sample1
_cod_database_code 7712140
_shelx_shelxl_version_number 2018/3
_shelx_space_group_comment
;
The symmetry employed for this shelxl refinement is uniquely defined
by the following loop, which should always be used as a source of
symmetry information in preference to the above space-group names.
They are only intended as comments.
;
_shelx_estimated_absorpt_t_max 0.208
_shelx_estimated_absorpt_t_min 0.143
_diffrn_oxdiff_digest_frames
;
015373b225078a919f397dc6d6d662ea6100087e77c
;
_reflns_odcompleteness_completeness 99.91
_reflns_odcompleteness_iscentric 1
_reflns_odcompleteness_theta 66.97
_olex2_refinement_description
;
1. Fixed Uiso
 At 1.2 times of:
  All C(H) groups
 At 1.5 times of:
  All C(H,H,H) groups
2. Restrained distances
 O1-H1
 0.84 with sigma of 0.0001
3. Rigid bond restraints
 Au1, P1, N1, C1, C13, C7, C22, C2, C6, C14, C12, C8, C23, C3, C16, C5, C15,
 C11, C19, C9, C4, C17, C18, C10, C21, C20, B1, F1, F4, F3, F2, O1
 with sigma for 1-2 distances of 0.01 and sigma for 1-3 distances of 0.01
4. Uiso/Uaniso restraints and constraints
P1 \\sim Au1 \\sim N1 \\sim C1 \\sim C13 \\sim C7 \\sim C22 \\sim C2 \\sim C6
\\sim C14 \\sim C12 \\sim C8 \\sim C23 \\sim C3 \\sim C16 \\sim C5 \\sim C15
\\sim C11 \\sim C19 \\sim C9 \\sim C4 \\sim C17 \\sim C18 \\sim C10 \\sim C21
\\sim C20 \\sim B1 \\sim F1 \\sim F4 \\sim F3 \\sim F2 \\sim O1: within 1.7A
with sigma of 0.04 and sigma for terminal atoms of 0.08
Uanis(P1) \\sim Ueq, Uanis(Au1) \\sim Ueq, Uanis(N1) \\sim Ueq, Uanis(C1) \\sim
Ueq, Uanis(C13) \\sim Ueq, Uanis(C7) \\sim Ueq, Uanis(C22) \\sim Ueq, Uanis(C2)
\\sim Ueq, Uanis(C6) \\sim Ueq, Uanis(C14) \\sim Ueq, Uanis(C12) \\sim Ueq,
Uanis(C8) \\sim Ueq, Uanis(C23) \\sim Ueq, Uanis(C3) \\sim Ueq, Uanis(C16)
\\sim Ueq, Uanis(C5) \\sim Ueq, Uanis(C15) \\sim Ueq, Uanis(C11) \\sim Ueq,
Uanis(C19) \\sim Ueq, Uanis(C9) \\sim Ueq, Uanis(C4) \\sim Ueq, Uanis(C17)
\\sim Ueq, Uanis(C18) \\sim Ueq, Uanis(C10) \\sim Ueq, Uanis(C21) \\sim Ueq,
Uanis(C20) \\sim Ueq, Uanis(F1) \\sim Ueq, Uanis(B1) \\sim Ueq, Uanis(F4) \\sim
Ueq, Uanis(F3) \\sim Ueq, Uanis(F2) \\sim Ueq, Uanis(O1) \\sim Ueq: with sigma
of 0.005 and sigma for terminal atoms of 0.01
5.a Ternary CH refined with riding coordinates:
 C19(H19), C16(H16)
5.b Aromatic/amide H refined with riding coordinates:
 C12(H12), C14(H14), C9(H9), C10(H10), C6(H6), C15(H15), C11(H11), C3(H3),
 C5(H5), C4(H4)
5.c Idealised Me refined as rotating group:
 C21(H21A,H21B,H21C), C17(H17A,H17B,H17C), C23(H23A,H23B,H23C), C18(H18A,H18B,
 H18C), C20(H20A,H20B,H20C)
;
_olex2_submission_special_instructions 'No special instructions were received'
_oxdiff_exptl_absorpt_empirical_details
;
Empirical correction (ABSPACK) includes:
- Absorption correction using spherical harmonics
- Frame scaling
;
_oxdiff_exptl_absorpt_empirical_full_max 2.232
_oxdiff_exptl_absorpt_empirical_full_min 0.606

loop_
_space_group_symop_operation_xyz
'x, y, z'
'-x, -y, z'
'x+1/4, -y+1/4, z+1/4'
'-x+1/4, y+1/4, z+1/4'
'x, y+1/2, z+1/2'
'-x, -y+1/2, z+1/2'
'x+1/4, -y+3/4, z+3/4'
'-x+1/4, y+3/4, z+3/4'
'x+1/2, y, z+1/2'
'-x+1/2, -y, z+1/2'
'x+3/4, -y+1/4, z+3/4'
'-x+3/4, y+1/4, z+3/4'
'x+1/2, y+1/2, z'
'-x+1/2, -y+1/2, z'
'x+3/4, -y+3/4, z+1/4'
'-x+3/4, y+3/4, z+1/4'

loop_
_atom_site_label
_atom_site_type_symbol
_atom_site_fract_x
_atom_site_fract_y
_atom_site_fract_z
_atom_site_U_iso_or_equiv
_atom_site_adp_type
_atom_site_occupancy
_atom_site_site_symmetry_order
_atom_site_calc_flag
_atom_site_refinement_flags_posn
_atom_site_refinement_flags_adp
_atom_site_refinement_flags_occupancy
_atom_site_disorder_assembly
_atom_site_disorder_group
Au1 Au 0.70158(2) 0.27887(2) 0.4424(9) 0.01102(8) Uani 1 1 d . U . . .
P1 P 0.73497(5) 0.32292(6) 0.3189(9) 0.0093(3) Uani 1 1 d . U . . .
F1 F 0.7053(2) 0.4287(2) 0.8092(10) 0.0531(17) Uani 1 1 d . U . . .
F4 F 0.7217(3) 0.3968(2) 0.9570(10) 0.0510(16) Uani 1 1 d . U . . .
F3 F 0.6825(2) 0.3406(3) 0.8550(10) 0.0554(18) Uani 1 1 d . U . . .
N1 N 0.6704(2) 0.2451(3) 0.5581(10) 0.0208(13) Uani 1 1 d . U . . .
F2 F 0.7592(3) 0.3590(3) 0.8327(11) 0.0612(17) Uani 1 1 d . U . . .
C21 C 0.7655(3) 0.3837(3) 0.5905(10) 0.0177(14) Uani 1 1 d . U . . .
H21A H 0.760129 0.342802 0.589702 0.027 Uiso 1 1 calc GR . . . .
H21B H 0.740723 0.402032 0.628235 0.027 Uiso 1 1 calc GR . . . .
H21C H 0.796746 0.391746 0.617921 0.027 Uiso 1 1 calc GR . . . .
C12 C 0.8328(2) 0.3302(3) 0.2926(10) 0.0140(13) Uani 1 1 d . U . . .
H12 H 0.827086 0.309318 0.236729 0.017 Uiso 1 1 calc R . . . .
C19 C 0.7637(2) 0.4065(3) 0.4906(10) 0.0147(13) Uani 1 1 d . U . . .
H19 H 0.732356 0.395558 0.462835 0.018 Uiso 1 1 calc R . . . .
C2 C 0.6508(2) 0.3767(3) 0.2586(11) 0.0161(14) Uani 1 1 d . U . . .
C14 C 0.7374(2) 0.3064(3) 0.1282(10) 0.0151(13) Uani 1 1 d . U . . .
H14 H 0.728328 0.345041 0.127662 0.018 Uiso 1 1 calc R . . . .
C9 C 0.8496(2) 0.3938(3) 0.4527(11) 0.0160(13) Uani 1 1 d . U . . .
H9 H 0.855881 0.415678 0.507249 0.019 Uiso 1 1 calc R . . . .
C10 C 0.8876(2) 0.3747(3) 0.3989(10) 0.0179(15) Uani 1 1 d . U . . .
H10 H 0.919188 0.383617 0.417074 0.021 Uiso 1 1 calc R . . . .
C6 C 0.7225(3) 0.4349(3) 0.2651(10) 0.0160(13) Uani 1 1 d . U . . .
H6 H 0.755633 0.438151 0.277465 0.019 Uiso 1 1 calc R . . . .
O1 O 0.750000 0.250000 0.73549(2) 0.074(4) Uani 1 2 d DS TU P . .
C1 C 0.6996(2) 0.3830(3) 0.2772(10) 0.0134(13) Uani 1 1 d . U . . .
C15 C 0.7443(3) 0.2785(3) 0.0426(11) 0.0226(16) Uani 1 1 d . U . . .
H15 H 0.741168 0.298460 -0.014989 0.027 Uiso 1 1 calc R . . . .
C8 C 0.8025(2) 0.3817(2) 0.4290(11) 0.0131(13) Uani 1 1 d . U . . .
C11 C 0.8796(2) 0.3429(3) 0.3189(11) 0.0188(13) Uani 1 1 d . U . . .
H11 H 0.905580 0.329714 0.282307 0.023 Uiso 1 1 calc R . . . .
C13 C 0.7435(2) 0.2791(3) 0.2142(10) 0.0123(13) Uani 1 1 d . U . . .
C7 C 0.7942(2) 0.3481(3) 0.3476(10) 0.0132(13) Uani 1 1 d . U . . .
C17 C 0.6042(3) 0.3025(4) 0.1716(11) 0.0284(18) Uani 1 1 d . U . . .
H17A H 0.580464 0.330160 0.150959 0.043 Uiso 1 1 calc GR . . . .
H17B H 0.589184 0.265287 0.177856 0.043 Uiso 1 1 calc GR . . . .
H17C H 0.629885 0.300385 0.125147 0.043 Uiso 1 1 calc GR . . . .
C3 C 0.6259(3) 0.4246(3) 0.2279(11) 0.0226(15) Uani 1 1 d . U . . .
H3 H 0.592892 0.421593 0.214286 0.027 Uiso 1 1 calc R . . . .
C5 C 0.6968(3) 0.4817(3) 0.2348(11) 0.0195(14) Uani 1 1 d . U . . .
H5 H 0.712404 0.516998 0.226488 0.023 Uiso 1 1 calc R . . . .
C4 C 0.6487(3) 0.4769(3) 0.2169(11) 0.0265(18) Uani 1 1 d . U . . .
H4 H 0.631097 0.509061 0.197129 0.032 Uiso 1 1 calc R . . . .
C16 C 0.6247(2) 0.3206(3) 0.2666(11) 0.0171(14) Uani 1 1 d . U . . .
H16 H 0.648539 0.291445 0.285582 0.021 Uiso 1 1 calc R . . . .
C23 C 0.6413(4) 0.2026(4) 0.7152(11) 0.044(3) Uani 1 1 d . U . . .
H23A H 0.607649 0.192392 0.709831 0.065 Uiso 1 1 calc GR . . . .
H23B H 0.645263 0.230533 0.765559 0.065 Uiso 1 1 calc GR . . . .
H23C H 0.660030 0.168811 0.729906 0.065 Uiso 1 1 calc GR . . . .
C18 C 0.5867(3) 0.3226(4) 0.3431(11) 0.0278(17) Uani 1 1 d . U . . .
H18A H 0.601537 0.332451 0.403222 0.042 Uiso 1 1 calc GR . . . .
H18B H 0.571411 0.285514 0.348287 0.042 Uiso 1 1 calc GR . . . .
H18C H 0.562797 0.351147 0.326915 0.042 Uiso 1 1 calc GR . . . .
C20 C 0.7667(3) 0.4711(3) 0.4909(11) 0.0223(16) Uani 1 1 d . U . . .
H20A H 0.740006 0.486574 0.527013 0.033 Uiso 1 1 calc GR . . . .
H20B H 0.765190 0.485140 0.426203 0.033 Uiso 1 1 calc GR . . . .
H20C H 0.796731 0.482926 0.519734 0.033 Uiso 1 1 calc GR . . . .
C22 C 0.6575(3) 0.2264(3) 0.6278(11) 0.0266(17) Uani 1 1 d . U . . .
B1 B 0.7167(4) 0.3820(4) 0.8629(12) 0.032(2) Uani 1 1 d . U . . .
H1 H 0.7395(4) 0.2781(2) 0.7651(6) 1.8(19) Uiso 1 1 d D . . . .

loop_
_atom_site_aniso_label
_atom_site_aniso_U_11
_atom_site_aniso_U_22
_atom_site_aniso_U_33
_atom_site_aniso_U_23
_atom_site_aniso_U_13
_atom_site_aniso_U_12
Au1 0.00886(11) 0.01211(12) 0.01209(13) -0.00065(11) 0.00191(10) -0.00037(8)
P1 0.0067(6) 0.0098(6) 0.0115(8) -0.0003(6) -0.0001(6) 0.0021(6)
F1 0.089(5) 0.032(3) 0.039(3) 0.009(2) -0.028(3) 0.001(3)
F4 0.095(4) 0.030(2) 0.028(3) -0.003(2) -0.018(3) 0.014(3)
F3 0.054(3) 0.046(3) 0.066(4) 0.019(3) -0.036(3) -0.020(3)
N1 0.015(3) 0.020(3) 0.027(3) 0.003(2) 0.011(2) 0.005(2)
F2 0.058(4) 0.056(4) 0.069(5) 0.002(3) 0.004(4) 0.005(3)
C21 0.017(3) 0.021(3) 0.016(4) -0.005(3) 0.003(3) -0.002(3)
C12 0.013(3) 0.014(3) 0.015(3) 0.002(2) 0.004(2) 0.000(2)
C19 0.010(3) 0.015(3) 0.019(3) -0.006(2) -0.002(2) -0.003(2)
C2 0.015(3) 0.020(3) 0.013(3) -0.004(2) -0.003(2) 0.004(2)
C14 0.021(3) 0.013(3) 0.011(3) 0.001(2) 0.001(3) 0.001(2)
C9 0.010(2) 0.019(3) 0.020(3) 0.002(3) -0.004(3) -0.002(2)
C10 0.006(3) 0.023(3) 0.025(3) 0.002(3) 0.001(2) -0.001(2)
C6 0.021(3) 0.016(3) 0.011(3) 0.001(2) 0.001(3) 0.002(2)
O1 0.093(9) 0.068(7) 0.062(7) 0.000 0.000 -0.008(7)
C1 0.013(3) 0.015(3) 0.012(3) -0.001(2) -0.003(2) 0.004(2)
C15 0.028(3) 0.023(3) 0.016(3) 0.003(3) 0.004(3) 0.008(3)
C8 0.012(2) 0.011(2) 0.017(4) 0.002(2) -0.002(2) -0.003(2)
C11 0.011(3) 0.020(3) 0.025(3) 0.003(3) 0.005(3) 0.000(2)
C13 0.010(2) 0.015(3) 0.012(3) 0.000(2) 0.000(2) 0.002(2)
C7 0.012(3) 0.011(3) 0.017(3) 0.004(2) 0.001(2) 0.000(2)
C17 0.023(3) 0.038(4) 0.024(4) -0.013(3) -0.005(3) -0.001(3)
C3 0.022(3) 0.027(3) 0.019(3) -0.004(3) -0.007(3) 0.009(3)
C5 0.027(3) 0.018(3) 0.014(3) 0.001(3) -0.003(3) 0.005(3)
C4 0.033(3) 0.027(3) 0.019(4) -0.004(3) -0.005(3) 0.014(3)
C16 0.012(3) 0.021(3) 0.018(3) -0.005(3) -0.001(2) 0.001(2)
C23 0.053(5) 0.047(5) 0.031(6) 0.019(4) 0.022(4) 0.019(4)
C18 0.021(3) 0.036(4) 0.026(4) -0.010(3) 0.000(3) -0.004(3)
C20 0.021(3) 0.018(3) 0.027(4) -0.006(3) -0.005(3) 0.006(3)
C22 0.028(4) 0.025(3) 0.027(4) 0.001(3) 0.011(3) 0.008(3)
B1 0.038(4) 0.030(4) 0.027(4) 0.006(3) -0.010(4) 0.001(3)

loop_
_atom_type_symbol
_atom_type_description
_atom_type_scat_dispersion_real
_atom_type_scat_dispersion_imag
_atom_type_scat_source
C C 0.0181 0.0091 'International Tables Vol C Tables 4.2.6.8 and 6.1.1.4'
H H 0.0000 0.0000 'International Tables Vol C Tables 4.2.6.8 and 6.1.1.4'
Au Au -4.4197 7.2980 'International Tables Vol C Tables 4.2.6.8 and 6.1.1.4'
B B 0.0090 0.0039 'International Tables Vol C Tables 4.2.6.8 and 6.1.1.4'
F F 0.0727 0.0534 'International Tables Vol C Tables 4.2.6.8 and 6.1.1.4'
N N 0.0311 0.0180 'International Tables Vol C Tables 4.2.6.8 and 6.1.1.4'
O O 0.0492 0.0322 'International Tables Vol C Tables 4.2.6.8 and 6.1.1.4'
P P 0.2955 0.4335 'International Tables Vol C Tables 4.2.6.8 and 6.1.1.4'

loop_
_geom_angle_atom_site_label_1
_geom_angle_atom_site_label_2
_geom_angle_atom_site_label_3
_geom_angle
_geom_angle_site_symmetry_1
_geom_angle_site_symmetry_3
_geom_angle_publ_flag
P1 Au1 Au1 80.49(4) . 14_655 ?
N1 Au1 Au1 102.09(17) . 14_655 ?
N1 Au1 P1 175.57(18) . . ?
C1 P1 Au1 112.7(2) . . ?
C13 P1 Au1 115.4(2) . . ?
C13 P1 C1 104.3(3) . . ?
C7 P1 Au1 111.0(2) . . ?
C7 P1 C1 108.4(3) . . ?
C7 P1 C13 104.4(3) . . ?
C22 N1 Au1 172.8(7) . . ?
C11 C12 C7 120.8(7) . . ?
C21 C19 C20 110.4(6) . . ?
C8 C19 C21 112.4(6) . . ?
C8 C19 C20 110.4(6) . . ?
C1 C2 C16 123.4(6) . . ?
C3 C2 C1 117.5(7) . . ?
C3 C2 C16 119.1(6) . . ?
C13 C14 C15 122.0(6) . . ?
C10 C9 C8 121.9(7) . . ?
C11 C10 C9 120.4(6) . . ?
C5 C6 C1 119.9(7) . . ?
C2 C1 P1 120.6(5) . . ?
C6 C1 P1 118.0(5) . . ?
C6 C1 C2 121.4(6) . . ?
C15 C15 C14 119.4(4) 14_655 . ?
C9 C8 C19 117.6(6) . . ?
C9 C8 C7 117.8(6) . . ?
C7 C8 C19 124.5(6) . . ?
C10 C11 C12 119.3(7) . . ?
C14 C13 P1 115.9(5) . . ?
C14 C13 C13 118.6(4) . 14_655 ?
C13 C13 P1 125.5(2) 14_655 . ?
C12 C7 P1 119.0(5) . . ?
C12 C7 C8 119.7(6) . . ?
C8 C7 P1 121.2(5) . . ?
C4 C3 C2 121.2(7) . . ?
C4 C5 C6 120.1(7) . . ?
C5 C4 C3 120.0(7) . . ?
C2 C16 C17 111.1(6) . . ?
C2 C16 C18 111.4(6) . . ?
C18 C16 C17 112.1(6) . . ?
N1 C22 C23 179.8(11) . . ?
F1 B1 F4 110.8(8) . . ?
F3 B1 F1 111.2(8) . . ?
F3 B1 F4 109.2(9) . . ?
F3 B1 F2 107.4(8) . . ?
F2 B1 F1 110.0(9) . . ?
F2 B1 F4 108.1(8) . . ?

loop_
_geom_bond_atom_site_label_1
_geom_bond_atom_site_label_2
_geom_bond_distance
_geom_bond_site_symmetry_2
_geom_bond_publ_flag
Au1 Au1 3.0456(4) 14_655 ?
Au1 P1 2.2488(17) . ?
Au1 N1 2.029(6) . ?
P1 C1 1.833(7) . ?
P1 C13 1.830(7) . ?
P1 C7 1.816(7) . ?
F1 B1 1.382(11) . ?
F4 B1 1.391(13) . ?
F3 B1 1.378(12) . ?
N1 C22 1.145(11) . ?
F2 B1 1.381(13) . ?
C21 C19 1.521(10) . ?
C12 C11 1.400(10) . ?
C12 C7 1.403(9) . ?
C19 C8 1.517(9) . ?
C19 C20 1.531(9) . ?
C2 C1 1.404(9) . ?
C2 C3 1.403(10) . ?
C2 C16 1.521(10) . ?
C14 C15 1.398(10) . ?
C14 C13 1.394(9) . ?
C9 C10 1.389(10) . ?
C9 C8 1.395(8) . ?
C10 C11 1.382(11) . ?
C6 C1 1.398(10) . ?
C6 C5 1.391(10) . ?
C15 C15 1.386(14) 14_655 ?
C8 C7 1.424(10) . ?
C13 C13 1.424(12) 14_655 ?
C17 C16 1.530(10) . ?
C3 C4 1.403(12) . ?
C5 C4 1.381(11) . ?
C16 C18 1.525(10) . ?
C23 C22 1.440(12) . ?

loop_
_geom_torsion_atom_site_label_1
_geom_torsion_atom_site_label_2
_geom_torsion_atom_site_label_3
_geom_torsion_atom_site_label_4
_geom_torsion
_geom_torsion_site_symmetry_1
_geom_torsion_site_symmetry_2
_geom_torsion_site_symmetry_3
_geom_torsion_site_symmetry_4
_geom_torsion_publ_flag
Au1 P1 C1 C2 -50.5(6) . . . . ?
Au1 P1 C1 C6 129.2(5) . . . . ?
Au1 P1 C13 C14 144.6(5) . . . . ?
Au1 P1 C13 C13 -36.6(9) . . . 14_655 ?
Au1 P1 C7 C12 123.1(5) . . . . ?
Au1 P1 C7 C8 -51.8(6) . . . . ?
C21 C19 C8 C9 -63.8(8) . . . . ?
C21 C19 C8 C7 117.6(7) . . . . ?
C19 C8 C7 P1 -9.0(9) . . . . ?
C19 C8 C7 C12 176.2(6) . . . . ?
C2 C3 C4 C5 1.2(12) . . . . ?
C9 C10 C11 C12 0.3(11) . . . . ?
C9 C8 C7 P1 172.4(5) . . . . ?
C9 C8 C7 C12 -2.4(10) . . . . ?
C10 C9 C8 C19 -177.8(6) . . . . ?
C10 C9 C8 C7 0.9(10) . . . . ?
C6 C5 C4 C3 -0.9(12) . . . . ?
C1 P1 C13 C14 20.4(6) . . . . ?
C1 P1 C13 C13 -160.8(8) . . . 14_655 ?
C1 P1 C7 C12 -112.6(6) . . . . ?
C1 P1 C7 C8 72.5(6) . . . . ?
C1 C2 C3 C4 -0.5(11) . . . . ?
C1 C2 C16 C17 -117.9(8) . . . . ?
C1 C2 C16 C18 116.3(8) . . . . ?
C1 C6 C5 C4 0.1(11) . . . . ?
C15 C14 C13 P1 178.0(6) . . . . ?
C15 C14 C13 C13 -0.9(12) . . . 14_655 ?
C8 C9 C10 C11 0.2(11) . . . . ?
C11 C12 C7 P1 -172.0(5) . . . . ?
C11 C12 C7 C8 2.9(10) . . . . ?
C13 P1 C1 C2 75.4(6) . . . . ?
C13 P1 C1 C6 -104.9(6) . . . . ?
C13 P1 C7 C12 -1.9(6) . . . . ?
C13 P1 C7 C8 -176.7(5) . . . . ?
C13 C14 C15 C15 2.6(14) . . . 14_655 ?
C7 P1 C1 C2 -173.8(6) . . . . ?
C7 P1 C1 C6 5.9(7) . . . . ?
C7 P1 C13 C14 -93.3(6) . . . . ?
C7 P1 C13 C13 85.5(8) . . . 14_655 ?
C7 C12 C11 C10 -1.8(11) . . . . ?
C3 C2 C1 P1 179.3(6) . . . . ?
C3 C2 C1 C6 -0.4(11) . . . . ?
C3 C2 C16 C17 59.6(9) . . . . ?
C3 C2 C16 C18 -66.1(9) . . . . ?
C5 C6 C1 P1 -179.1(6) . . . . ?
C5 C6 C1 C2 0.6(11) . . . . ?
C16 C2 C1 P1 -3.1(10) . . . . ?
C16 C2 C1 C6 177.2(7) . . . . ?
C16 C2 C3 C4 -178.2(7) . . . . ?
C20 C19 C8 C9 59.8(8) . . . . ?
C20 C19 C8 C7 -118.8(7) . . . . ?
